data_2230206
loop_
_publ_author_name
'Selvaraju, Devipriya'
'Venkatesh, Ranjithkumar'
'Sundararajan, Vairam'

_publ_section_title
;
 Hydrazine-1,2-diium bis(3-carboxy-4-hydroxybenzenesulfonate)
 tetrahydrate
;
_journal_coeditor_code ZQ2096
_journal_issue 5
_journal_name_full 'Acta Crystallographica Section E'
_journal_page_first o1236
_journal_page_last o1237
_journal_paper_doi 10.1107/S1600536811014231
_journal_volume 67
_journal_year 2011
_chemical_formula_iupac 'N2 H6 2+ , 2C7 H5 O6 S - , 4H2 O'
_chemical_formula_moiety 'H6 N2 2+, 2(C7 H5 O6 S -), 4(H2 O)'
_chemical_formula_sum 'C14 H24 N2 O16 S2'
_chemical_formula_weight 540.50
_chemical_name_systematic
;
Hydrazine-1,2-diium bis(3-carboxy-4-hydroxybenzenesulfonate) tetrahydrate
;
_space_group_IT_number 2
_symmetry_cell_setting triclinic
_symmetry_space_group_name_Hall '-P 1'
_symmetry_space_group_name_H-M 'P -1'
_atom_sites_solution_hydrogens geom
_atom_sites_solution_primary direct
_atom_sites_solution_secondary difmap
_audit_creation_method SHELXL97
_cell_angle_alpha 78.460(3)
_cell_angle_beta 75.806(3)
_cell_angle_gamma 77.379(3)
_cell_formula_units_Z 1
_cell_length_a 7.0620(5)
_cell_length_b 7.2069(4)
_cell_length_c 11.5995(8)
_cell_measurement_reflns_used 6221
_cell_measurement_temperature 296(2)
_cell_measurement_theta_max 26.2
_cell_measurement_theta_min 2.5
_cell_volume 551.77(6)
_computing_cell_refinement
;
APEX2 (Bruker, 2004) and SAINT (Bruker, 2004)
;
_computing_data_collection 'APEX2 (Bruker, 2004)'
_computing_data_reduction
;
SAINT (Bruker, 2004) and XPREP (Bruker, 2004)
;
_computing_molecular_graphics
;
ORTEP-3 (Farrugia, 1997) and Mercury (Bruno <i>et al.</i>, 2002)
;
_computing_publication_material 'SHELXL97 (Sheldrick, 2008)'
_computing_structure_refinement 'SHELXL97 (Sheldrick, 2008)'
_computing_structure_solution 'SIR92 (Altomare <i>et al.</i>, 1993)'
_diffrn_ambient_temperature 296(2)
_diffrn_measured_fraction_theta_full 0.994
_diffrn_measured_fraction_theta_max 0.994
_diffrn_measurement_device_type 'Bruker Kappa APEXII CCD area-detector'
_diffrn_measurement_method '\w and \f'
_diffrn_radiation_monochromator graphite
_diffrn_radiation_source 'fine-focus sealed tube'
_diffrn_radiation_type MoK\a
_diffrn_radiation_wavelength 0.71073
_diffrn_reflns_av_R_equivalents 0.0567
_diffrn_reflns_av_sigmaI/netI 0.0421
_diffrn_reflns_limit_h_max 9
_diffrn_reflns_limit_h_min -9
_diffrn_reflns_limit_k_max 9
_diffrn_reflns_limit_k_min -9
_diffrn_reflns_limit_l_max 15
_diffrn_reflns_limit_l_min -13
_diffrn_reflns_number 9320
_diffrn_reflns_theta_full 28.23
_diffrn_reflns_theta_max 28.23
_diffrn_reflns_theta_min 2.93
_diffrn_standards_decay_% 0
_exptl_absorpt_coefficient_mu 0.326
_exptl_absorpt_correction_T_max 0.882
_exptl_absorpt_correction_T_min 0.823
_exptl_absorpt_correction_type multi-scan
_exptl_absorpt_process_details '(SADABS; Bruker, 1999)'
_exptl_crystal_colour colourless
_exptl_crystal_density_diffrn 1.627
_exptl_crystal_density_method 'not measured'
_exptl_crystal_description block
_exptl_crystal_F_000 282
_exptl_crystal_size_max 0.50
_exptl_crystal_size_mid 0.40
_exptl_crystal_size_min 0.30
_refine_diff_density_max 0.407
_refine_diff_density_min -0.517
_refine_ls_extinction_coef 1.12(4)
_refine_ls_extinction_expression Fc^*^=kFc[1+0.001xFc^2^\l^3^/sin(2\q)]^-1/4^
_refine_ls_extinction_method 'SHELXL97 (Sheldrick, 2008)'
_refine_ls_goodness_of_fit_ref 1.120
_refine_ls_hydrogen_treatment mixed
_refine_ls_matrix_type full
_refine_ls_number_parameters 187
_refine_ls_number_reflns 2711
_refine_ls_number_restraints 6
_refine_ls_restrained_S_all 1.120
_refine_ls_R_factor_all 0.0407
_refine_ls_R_factor_gt 0.0396
_refine_ls_shift/su_max 0.000
_refine_ls_shift/su_mean 0.000
_refine_ls_structure_factor_coef Fsqd
_refine_ls_weighting_details 'w = 1/[\s^2^(Fo^2^)+(0.0527P)^2^+0.1344P] where P=(Fo^2^+2Fc^2^)/3'
_refine_ls_weighting_scheme calc
_refine_ls_wR_factor_gt 0.1056
_refine_ls_wR_factor_ref 0.1070
_reflns_number_gt 2582
_reflns_number_total 2711
_reflns_threshold_expression I>2\s(I)
_cod_data_source_file zq2096.cif
_cod_data_source_block I
_cod_depositor_comments
;

2019-10-14
Z value and formula fixed to values more according to usual
chemical conventions.                 miguel
;
_cod_original_formula_sum 'C7 H12 N O8 S'
_cod_original_formula_weight 270.25
_cod_original_formula_moiety '0.5(H6 N2 2+), C7 H5 O6 S -, 2(H2 O)'
_cod_original_formula_iupac '0.5N2 H6 2+ , C7 H5 O6 S - , 2H2 O'
_cod_original_formula_units_Z 2
_cod_database_code 2230206
_cod_database_fobs_code 2230206

loop_
_symmetry_equiv_pos_as_xyz
'x, y, z'
'-x, -y, -z'

loop_
_atom_site_type_symbol
_atom_site_label
_atom_site_fract_x
_atom_site_fract_y
_atom_site_fract_z
_atom_site_U_iso_or_equiv
_atom_site_adp_type
_atom_site_calc_flag
_atom_site_refinement_flags
_atom_site_occupancy
_atom_site_symmetry_multiplicity
_atom_site_disorder_assembly
_atom_site_disorder_group
C C1 0.28715(19) 1.12543(18) 0.37831(12) 0.0277(3) Uani d . 1 1 . .
H H7 0.2576 1.2577 0.3783 0.033 Uiso calc R 1 1 . .
C C2 0.36576(19) 1.05458(18) 0.27144(12) 0.0268(3) Uani d . 1 1 . .
C C3 0.4096(2) 0.8553(2) 0.27042(15) 0.0373(3) Uani d . 1 1 . .
H H1 0.4618 0.8079 0.1981 0.045 Uiso calc R 1 1 . .
C C4 0.3755(3) 0.7304(2) 0.37640(16) 0.0434(4) Uani d . 1 1 . .
H H3 0.4049 0.5983 0.3756 0.052 Uiso calc R 1 1 . .
C C5 0.2966(2) 0.8008(2) 0.48587(14) 0.0364(3) Uani d . 1 1 . .
C C6 0.2515(2) 1.00021(19) 0.48664(13) 0.0290(3) Uani d . 1 1 . .
C C7 0.1686(2) 1.0757(2) 0.60113(13) 0.0323(3) Uani d . 1 1 . .
N N1 0.01665(18) -0.00608(18) 0.93729(10) 0.0272(3) Uani d . 1 1 . .
O O1 0.59710(15) 1.13796(16) 0.06468(10) 0.0369(3) Uani d . 1 1 . .
O O7 -0.03247(17) 0.36335(14) 0.80737(10) 0.0340(3) Uani d D 1 1 . .
O O2 0.40796(15) 1.40062(14) 0.17028(9) 0.0333(3) Uani d . 1 1 . .
O O8 0.19337(19) 0.5388(2) 0.88950(13) 0.0505(3) Uani d D 1 1 . .
O O3 0.24335(15) 1.22941(15) 0.07799(10) 0.0356(3) Uani d . 1 1 . .
O O4 0.1284(2) 1.26416(17) 0.58929(11) 0.0445(3) Uani d . 1 1 . .
O O5 0.1392(2) 0.97087(18) 0.69881(10) 0.0454(3) Uani d . 1 1 . .
O O6 0.2667(2) 0.67267(18) 0.58729(12) 0.0568(4) Uani d . 1 1 . .
H H6 0.2187 0.7301 0.6450 0.085 Uiso calc R 1 1 . .
S S1 0.40819(4) 1.21604(4) 0.13623(3) 0.02543(16) Uani d . 1 1 . .
H H7A -0.144(2) 0.430(3) 0.8122(19) 0.046(5) Uiso d D 1 1 . .
H H7B 0.043(3) 0.425(3) 0.825(2) 0.062(7) Uiso d D 1 1 . .
H H4 0.086(4) 1.300(4) 0.653(2) 0.058(7) Uiso d . 1 1 . .
H H8B 0.312(3) 0.559(4) 0.858(2) 0.069(7) Uiso d D 1 1 . .
H H8A 0.208(4) 0.446(3) 0.949(2) 0.091(10) Uiso d D 1 1 . .
H H1A -0.060(3) -0.070(3) 0.9285(17) 0.035(5) Uiso d . 1 1 . .
H H1B -0.008(3) 0.118(3) 0.8930(19) 0.045(5) Uiso d . 1 1 . .
H H1C 0.144(3) -0.067(3) 0.9181(19) 0.047(5) Uiso d . 1 1 . .

loop_
_atom_site_aniso_label
_atom_site_aniso_U_11
_atom_site_aniso_U_22
_atom_site_aniso_U_33
_atom_site_aniso_U_12
_atom_site_aniso_U_13
_atom_site_aniso_U_23
C1 0.0271(6) 0.0250(6) 0.0312(6) -0.0017(5) -0.0065(5) -0.0078(5)
C2 0.0240(6) 0.0262(6) 0.0300(6) -0.0008(4) -0.0065(5) -0.0067(5)
C3 0.0428(8) 0.0286(7) 0.0387(8) 0.0024(6) -0.0068(6) -0.0130(6)
C4 0.0567(10) 0.0237(6) 0.0467(9) 0.0024(6) -0.0108(8) -0.0092(6)
C5 0.0438(8) 0.0273(7) 0.0374(7) -0.0021(6) -0.0134(6) -0.0018(6)
C6 0.0289(6) 0.0291(6) 0.0303(6) -0.0027(5) -0.0090(5) -0.0069(5)
C7 0.0331(7) 0.0350(7) 0.0300(7) -0.0061(5) -0.0079(5) -0.0063(5)
N1 0.0263(6) 0.0313(6) 0.0243(6) -0.0042(4) -0.0055(4) -0.0061(4)
O1 0.0251(5) 0.0461(6) 0.0361(5) -0.0001(4) 0.0002(4) -0.0140(5)
O7 0.0362(6) 0.0295(5) 0.0361(5) -0.0013(4) -0.0069(4) -0.0105(4)
O2 0.0336(5) 0.0292(5) 0.0376(5) -0.0074(4) -0.0033(4) -0.0094(4)
O8 0.0391(7) 0.0573(8) 0.0577(8) -0.0184(6) -0.0190(6) 0.0066(6)
O3 0.0306(5) 0.0376(5) 0.0417(6) -0.0068(4) -0.0152(4) -0.0031(4)
O4 0.0646(8) 0.0348(6) 0.0307(6) -0.0039(5) -0.0029(5) -0.0115(4)
O5 0.0622(8) 0.0433(6) 0.0285(5) -0.0086(5) -0.0079(5) -0.0034(5)
O6 0.0906(11) 0.0314(6) 0.0418(7) -0.0058(6) -0.0132(7) 0.0033(5)
S1 0.0201(2) 0.0276(2) 0.0285(2) -0.00186(12) -0.00404(13) -0.00819(13)

loop_
_atom_type_symbol
_atom_type_description
_atom_type_scat_dispersion_real
_atom_type_scat_dispersion_imag
_atom_type_scat_source
C C 0.0033 0.0016 'International Tables Vol C Tables 4.2.6.8 and 6.1.1.4'
H H 0.0000 0.0000 'International Tables Vol C Tables 4.2.6.8 and 6.1.1.4'
N N 0.0061 0.0033 'International Tables Vol C Tables 4.2.6.8 and 6.1.1.4'
O O 0.0106 0.0060 'International Tables Vol C Tables 4.2.6.8 and 6.1.1.4'
S S 0.1246 0.1234 'International Tables Vol C Tables 4.2.6.8 and 6.1.1.4'

loop_
_geom_angle_atom_site_label_1
_geom_angle_atom_site_label_2
_geom_angle_atom_site_label_3
_geom_angle_site_symmetry_1
_geom_angle_site_symmetry_3
_geom_angle
_geom_angle_publ_flag
C2 C1 C6 . . 120.48(12) ?
C2 C1 H7 . . 119.8 ?
C6 C1 H7 . . 119.8 ?
C1 C2 C3 . . 120.22(13) ?
C1 C2 S1 . . 119.44(10) ?
C3 C2 S1 . . 120.34(11) ?
C4 C3 C2 . . 119.94(14) ?
C4 C3 H1 . . 120.0 ?
C2 C3 H1 . . 120.0 ?
C3 C4 C5 . . 120.36(13) ?
C3 C4 H3 . . 119.8 ?
C5 C4 H3 . . 119.8 ?
O6 C5 C4 . . 118.15(13) ?
O6 C5 C6 . . 122.23(14) ?
C4 C5 C6 . . 119.63(14) ?
C1 C6 C5 . . 119.37(13) ?
C1 C6 C7 . . 120.56(12) ?
C5 C6 C7 . . 120.07(13) ?
O5 C7 O4 . . 123.15(14) ?
O5 C7 C6 . . 122.77(14) ?
O4 C7 C6 . . 114.08(13) ?
N1 N1 H1A 2_557 . 108.5(13) ?
N1 N1 H1B 2_557 . 109.8(13) ?
H1A N1 H1B . . 109.2(19) ?
N1 N1 H1C 2_557 . 104.8(14) ?
H1A N1 H1C . . 110.6(18) ?
H1B N1 H1C . . 113.7(18) ?
H7A O7 H7B . . 108.4(18) ?
H8B O8 H8A . . 104(2) ?
C7 O4 H4 . . 111.4(18) ?
C5 O6 H6 . . 109.5 ?
O1 S1 O3 . . 112.19(7) ?
O1 S1 O2 . . 112.97(6) ?
O3 S1 O2 . . 110.87(6) ?
O1 S1 C2 . . 107.30(6) ?
O3 S1 C2 . . 106.83(6) ?
O2 S1 C2 . . 106.24(6) ?

loop_
_geom_bond_atom_site_label_1
_geom_bond_atom_site_label_2
_geom_bond_site_symmetry_2
_geom_bond_distance
_geom_bond_publ_flag
C1 C2 . 1.3775(19) ?
C1 C6 . 1.3954(19) ?
C1 H7 . 0.9300 ?
C2 C3 . 1.4030(18) ?
C2 S1 . 1.7594(14) ?
C3 C4 . 1.374(2) ?
C3 H1 . 0.9300 ?
C4 C5 . 1.403(2) ?
C4 H3 . 0.9300 ?
C5 O6 . 1.3453(19) ?
C5 C6 . 1.404(2) ?
C6 C7 . 1.473(2) ?
C7 O5 . 1.2282(18) ?
C7 O4 . 1.3115(19) ?
N1 N1 2_557 1.433(2) ?
N1 H1A . 0.82(2) ?
N1 H1B . 0.94(2) ?
N1 H1C . 0.91(2) ?
O1 S1 . 1.4495(10) ?
O7 H7A . 0.826(15) ?
O7 H7B . 0.847(15) ?
O2 S1 . 1.4610(10) ?
O8 H8B . 0.859(16) ?
O8 H8A . 0.874(17) ?
O3 S1 . 1.4599(10) ?
O4 H4 . 0.79(3) ?
O6 H6 . 0.8200 ?

loop_
_geom_hbond_atom_site_label_D
_geom_hbond_atom_site_label_H
_geom_hbond_atom_site_label_A
_geom_hbond_site_symmetry_A
_geom_hbond_distance_DH
_geom_hbond_distance_HA
_geom_hbond_distance_DA
_geom_hbond_angle_DHA
O6 H6 O5 . 0.82 1.88 2.6074(18) 146.4
O7 H7A O2 2_576 0.826(15) 1.978(15) 2.8036(15) 177(2)
O7 H7B O8 . 0.847(15) 1.836(16) 2.6754(17) 171(2)
O4 H4 O7 1_565 0.79(3) 1.89(3) 2.6758(16) 174(3)
O8 H8B O2 2_676 0.859(16) 2.001(18) 2.8384(16) 165(2)
O8 H8A O3 1_546 0.874(17) 1.948(17) 2.8213(17) 177(3)
N1 H1A O3 2_566 0.82(2) 1.93(2) 2.7493(17) 175.2(19)
N1 H1B O7 . 0.94(2) 1.84(2) 2.7798(16) 174.5(19)
N1 H1C O1 2_666 0.91(2) 1.84(2) 2.6813(16) 154(2)

loop_
_geom_torsion_atom_site_label_1
_geom_torsion_atom_site_label_2
_geom_torsion_atom_site_label_3
_geom_torsion_atom_site_label_4
_geom_torsion_site_symmetry_1
_geom_torsion_site_symmetry_2
_geom_torsion_site_symmetry_3
_geom_torsion_site_symmetry_4
_geom_torsion
_geom_torsion_publ_flag
C6 C1 C2 C3 . . . . 0.4(2) ?
C6 C1 C2 S1 . . . . 179.78(10) ?
C1 C2 C3 C4 . . . . -0.5(2) ?
S1 C2 C3 C4 . . . . -179.82(13) ?
C2 C3 C4 C5 . . . . 0.1(3) ?
C3 C4 C5 O6 . . . . -179.70(16) ?
C3 C4 C5 C6 . . . . 0.3(3) ?
C2 C1 C6 C5 . . . . 0.0(2) ?
C2 C1 C6 C7 . . . . 179.62(12) ?
O6 C5 C6 C1 . . . . 179.65(14) ?
C4 C5 C6 C1 . . . . -0.4(2) ?
O6 C5 C6 C7 . . . . 0.0(2) ?
C4 C5 C6 C7 . . . . 180.00(15) ?
C1 C6 C7 O5 . . . . -178.27(14) ?
C5 C6 C7 O5 . . . . 1.3(2) ?
C1 C6 C7 O4 . . . . 2.0(2) ?
C5 C6 C7 O4 . . . . -178.35(14) ?
C1 C2 S1 O1 . . . . 139.04(11) ?
C3 C2 S1 O1 . . . . -41.61(14) ?
C1 C2 S1 O3 . . . . -100.46(12) ?
C3 C2 S1 O3 . . . . 78.89(13) ?
C1 C2 S1 O2 . . . . 17.95(13) ?
C3 C2 S1 O2 . . . . -162.70(12) ?
